data_4129350
loop_
_publ_author_name
'Dombray, Thomas'
'Werncke, C. Gunnar'
'Jiang, Shi'
'Grellier, Mary'
'Vendier, Laure'
'Bontemps, S\'ebastien'
'Sortais, Jean-Baptiste'
'Sabo-Etienne, Sylviane'
'Darcel, Christophe'

_publ_section_title
;
 Iron-catalyzed C-H borylation of arenes.
;
_journal_issue 12
_journal_name_full 'Journal of the American Chemical Society'
_journal_page_first 4062
_journal_page_last 4065
_journal_paper_doi 10.1021/jacs.5b00895
_journal_volume 137
_journal_year 2015
_chemical_compound_source 'synthesis as described'
_chemical_formula_moiety 'C18 H45 B Fe O2 P4'
_chemical_formula_sum 'C18 H45 B Fe O2 P4'
_chemical_formula_weight 484.08
_space_group_IT_number 15
_space_group_name_Hall '-C 2yc'
_space_group_name_H-M_alt 'C 1 2/c 1'
_symmetry_cell_setting monoclinic
_symmetry_Int_Tables_number 15
_symmetry_space_group_name_Hall '-C 2yc'
_symmetry_space_group_name_H-M 'C 1 2/c 1'
_atom_sites_solution_hydrogens geom
_atom_sites_solution_primary direct
_atom_sites_solution_secondary difmap
_audit_creation_date 2014-10-24T13:19:18-00:00
_audit_creation_method 'WinGX routine CIF_UPDATE'
_cell_angle_alpha 90
_cell_angle_beta 101.180(2)
_cell_angle_gamma 90
_cell_formula_units_Z 8
_cell_length_a 15.8389(12)
_cell_length_b 10.4740(8)
_cell_length_c 31.533(3)
_cell_measurement_reflns_used 9960
_cell_measurement_temperature 100(2)
_cell_measurement_theta_max 34.8
_cell_measurement_theta_min 2.4
_cell_measurement_wavelength 0.71073
_cell_volume 5131.9(7)
_computing_cell_refinement 'Bruker SAINT'
_computing_data_collection 'Bruker APEX2'
_computing_data_reduction 'Bruker SAINT'
_computing_molecular_graphics 'Ortep-3 for Windows (Farrugia, 1997)'
_computing_publication_material 'WinGX publication routines (Farrugia, 1999)'
_computing_structure_refinement 'SHELXL-97 (Sheldrick, 1997)'
_computing_structure_solution 'SHELXS-97 (Sheldrick 2008)'
_diffrn_ambient_temperature 100(2)
_diffrn_measured_fraction_theta_full 0.997
_diffrn_measured_fraction_theta_max 0.997
_diffrn_radiation_monochromator graphite
_diffrn_radiation_probe x-ray
_diffrn_radiation_type MoK\a
_diffrn_radiation_wavelength 0.71073
_diffrn_reflns_av_R_equivalents 0.0292
_diffrn_reflns_av_unetI/netI 0.0136
_diffrn_reflns_limit_h_max 18
_diffrn_reflns_limit_h_min -18
_diffrn_reflns_limit_k_max 12
_diffrn_reflns_limit_k_min -12
_diffrn_reflns_limit_l_max 37
_diffrn_reflns_limit_l_min -37
_diffrn_reflns_number 50334
_diffrn_reflns_theta_full 25.03
_diffrn_reflns_theta_max 25.03
_diffrn_reflns_theta_min 1.32
_exptl_absorpt_coefficient_mu 0.848
_exptl_absorpt_correction_T_max 0.995
_exptl_absorpt_correction_T_min 0.881
_exptl_absorpt_correction_type multi-scan
_exptl_absorpt_process_details
;
        [c.f. r.h. blessing, acta cryst. (1995), a51, 33-38]
;
_exptl_crystal_colour colourless
_exptl_crystal_density_diffrn 1.253
_exptl_crystal_density_method 'not measured'
_exptl_crystal_description platelet
_exptl_crystal_F_000 2080
_exptl_crystal_size_max 0.2
_exptl_crystal_size_mid 0.1
_exptl_crystal_size_min 0.02
_refine_diff_density_max 1.204
_refine_diff_density_min -0.81
_refine_diff_density_rms 0.131
_refine_ls_extinction_method none
_refine_ls_goodness_of_fit_ref 1.256
_refine_ls_hydrogen_treatment mixed
_refine_ls_matrix_type full
_refine_ls_number_parameters 257
_refine_ls_number_reflns 4527
_refine_ls_number_restraints 12
_refine_ls_restrained_S_all 1.263
_refine_ls_R_factor_all 0.0689
_refine_ls_R_factor_gt 0.0679
_refine_ls_shift/su_max 0.001
_refine_ls_shift/su_mean 0
_refine_ls_structure_factor_coef Fsqd
_refine_ls_weighting_details 'calc w=1/[\s^2^(Fo^2^)+(0.0001P)^2^+106.3371P] where P=(Fo^2^+2Fc^2^)/3'
_refine_ls_weighting_scheme calc
_refine_ls_wR_factor_gt 0.1609
_refine_ls_wR_factor_ref 0.1612
_reflns_number_gt 4422
_reflns_number_total 4527
_reflns_threshold_expression >2sigma(I)
_cod_data_source_file ja5b00895_si_002.cif
_cod_data_source_block go201014_complex4
_cod_database_code 4129350

loop_
_symmetry_equiv_pos_as_xyz
'x, y, z'
'-x, y, -z+1/2'
'x+1/2, y+1/2, z'
'-x+1/2, y+1/2, -z+1/2'
'-x, -y, -z'
'x, -y, z-1/2'
'-x+1/2, -y+1/2, -z'
'x+1/2, -y+1/2, z-1/2'

loop_
_atom_site_label
_atom_site_type_symbol
_atom_site_fract_x
_atom_site_fract_y
_atom_site_fract_z
_atom_site_U_iso_or_equiv
_atom_site_adp_type
_atom_site_occupancy
_atom_site_symmetry_multiplicity
_atom_site_calc_flag
_atom_site_refinement_flags
_atom_site_disorder_assembly
_atom_site_disorder_group
C1 C 0.2927(4) -0.0172(6) 0.23841(18) 0.0255(14) Uani 1 1 d . . .
H1A H 0.2905 -0.1021 0.252 0.031 Uiso 1 1 calc R . .
H1B H 0.3363 0.0354 0.2575 0.031 Uiso 1 1 calc R . .
C2 C 0.2049(4) 0.0469(6) 0.23221(19) 0.0261(14) Uani 1 1 d . . .
H2A H 0.21 0.1391 0.2262 0.031 Uiso 1 1 calc R . .
H2B H 0.1801 0.0373 0.2585 0.031 Uiso 1 1 calc R . .
C3 C 0.0374(4) 0.0609(7) 0.1807(2) 0.0328(16) Uani 1 1 d . . .
H3A H -0.0101 0.0153 0.1623 0.049 Uiso 1 1 calc R . .
H3B H 0.0457 0.1438 0.1677 0.049 Uiso 1 1 calc R . .
H3C H 0.0238 0.074 0.2094 0.049 Uiso 1 1 calc R . .
C4 C 0.3678(4) 0.0008(6) 0.07328(19) 0.0189(12) Uani 1 1 d . . .
H4A H 0.4173 -0.0047 0.0973 0.028 Uiso 1 1 calc R . .
H4B H 0.3479 0.0894 0.0698 0.028 Uiso 1 1 calc R . .
H4C H 0.3848 -0.0281 0.0466 0.028 Uiso 1 1 calc R . .
C5 C 0.3332(4) -0.2577(6) 0.08450(19) 0.0214(13) Uani 1 1 d . . .
H5A H 0.3603 -0.2638 0.0591 0.032 Uiso 1 1 calc R . .
H5B H 0.2902 -0.3255 0.0833 0.032 Uiso 1 1 calc R . .
H5C H 0.3772 -0.2671 0.1108 0.032 Uiso 1 1 calc R . .
C6 C 0.2076(4) -0.1041(6) 0.03149(18) 0.0205(13) Uani 1 1 d . . .
H6A H 0.1927 -0.0161 0.0212 0.025 Uiso 1 1 calc R . .
H6B H 0.2352 -0.1482 0.01 0.025 Uiso 1 1 calc R . .
C7 C 0.1267(4) -0.1761(6) 0.03770(19) 0.0232(13) Uani 1 1 d . . .
H7A H 0.1388 -0.2687 0.0409 0.028 Uiso 1 1 calc R . .
H7B H 0.0797 -0.1632 0.0124 0.028 Uiso 1 1 calc R . .
C8 C 0.0236(4) -0.2403(7) 0.0978(2) 0.0338(17) Uani 1 1 d . . .
H8A H -0.0121 -0.2093 0.1178 0.051 Uiso 1 1 calc R . .
H8B H 0.058 -0.3131 0.1108 0.051 Uiso 1 1 calc R . .
H8C H -0.0135 -0.2669 0.0707 0.051 Uiso 1 1 calc R . .
C9 C 0.0131(4) 0.0045(6) 0.0632(2) 0.0252(14) Uani 1 1 d . . .
H9A H -0.0303 -0.0375 0.0412 0.038 Uiso 1 1 calc R . .
H9B H 0.0404 0.0735 0.0497 0.038 Uiso 1 1 calc R . .
H9C H -0.0144 0.0399 0.0859 0.038 Uiso 1 1 calc R . .
C12 C 0.1867(5) 0.3485(5) 0.1237(2) 0.0321(17) Uani 1 1 d D . .
C18A C 0.2387(6) 0.4588(8) 0.1458(3) 0.0424(16) Uani 0.78 1 d PD A 1
H18A H 0.2295 0.4663 0.1755 0.064 Uiso 0.78 1 calc PR A 1
H18B H 0.2205 0.538 0.1301 0.064 Uiso 0.78 1 calc PR A 1
H18C H 0.2999 0.4439 0.1461 0.064 Uiso 0.78 1 calc PR A 1
C20A C 0.0901(5) 0.3771(9) 0.1266(3) 0.0424(16) Uani 0.78 1 d PD A 1
H20A H 0.0528 0.3111 0.1109 0.064 Uiso 0.78 1 calc PR A 1
H20B H 0.0734 0.4608 0.1138 0.064 Uiso 0.78 1 calc PR A 1
H20C H 0.0842 0.3771 0.157 0.064 Uiso 0.78 1 calc PR A 1
C18B C 0.2870(8) 0.374(3) 0.1343(11) 0.0424(16) Uani 0.22 1 d PD A 2
H18D H 0.3066 0.3813 0.1656 0.064 Uiso 0.22 1 calc PR A 2
H18E H 0.2995 0.4542 0.1205 0.064 Uiso 0.22 1 calc PR A 2
H18F H 0.317 0.3037 0.1232 0.064 Uiso 0.22 1 calc PR A 2
C20B C 0.1474(17) 0.464(2) 0.1430(11) 0.0424(16) Uani 0.22 1 d PD A 2
H20D H 0.0861 0.448 0.1421 0.064 Uiso 0.22 1 calc PR A 2
H20E H 0.1542 0.5403 0.1262 0.064 Uiso 0.22 1 calc PR A 2
H20F H 0.1768 0.4759 0.1731 0.064 Uiso 0.22 1 calc PR A 2
C13 C 0.1901(4) 0.3139(5) 0.07689(18) 0.0231(13) Uani 1 1 d D A .
C15A C 0.1261(6) 0.3701(9) 0.0397(3) 0.0387(18) Uani 0.68 1 d PD A 1
H15A H 0.0676 0.3459 0.0425 0.058 Uiso 0.68 1 calc PR A 1
H15B H 0.1379 0.3375 0.0123 0.058 Uiso 0.68 1 calc PR A 1
H15C H 0.1312 0.4633 0.0403 0.058 Uiso 0.68 1 calc PR A 1
C16A C 0.2821(5) 0.3451(10) 0.0697(3) 0.0387(18) Uani 0.68 1 d PD A 1
H16A H 0.3246 0.3123 0.094 0.058 Uiso 0.68 1 calc PR A 1
H16B H 0.2886 0.4378 0.0677 0.058 Uiso 0.68 1 calc PR A 1
H16C H 0.291 0.3051 0.0428 0.058 Uiso 0.68 1 calc PR A 1
C15B C 0.0934(7) 0.343(2) 0.0581(7) 0.0387(18) Uani 0.32 1 d PD A 2
H15D H 0.0767 0.302 0.0297 0.058 Uiso 0.32 1 calc PR A 2
H15E H 0.0849 0.4351 0.0552 0.058 Uiso 0.32 1 calc PR A 2
H15F H 0.0578 0.3088 0.0778 0.058 Uiso 0.32 1 calc PR A 2
C16B C 0.2435(12) 0.372(2) 0.0485(8) 0.0387(18) Uani 0.32 1 d PD A 2
H16D H 0.3045 0.3572 0.0607 0.058 Uiso 0.32 1 calc PR A 2
H16E H 0.2323 0.4637 0.046 0.058 Uiso 0.32 1 calc PR A 2
H16F H 0.2293 0.3326 0.0197 0.058 Uiso 0.32 1 calc PR A 2
C21 C 0.1041(5) -0.1755(7) 0.2132(2) 0.0352(17) Uani 1 1 d . . .
H21A H 0.0774 -0.1489 0.2373 0.053 Uiso 1 1 calc R . .
H21B H 0.1552 -0.2274 0.2242 0.053 Uiso 1 1 calc R . .
H21C H 0.0629 -0.2259 0.1926 0.053 Uiso 1 1 calc R . .
C22 C 0.4029(5) -0.1609(7) 0.1958(2) 0.0360(18) Uani 1 1 d . . .
H22A H 0.4376 -0.1612 0.1732 0.054 Uiso 1 1 calc R . .
H22B H 0.3743 -0.2437 0.1962 0.054 Uiso 1 1 calc R . .
H22C H 0.4402 -0.1452 0.2239 0.054 Uiso 1 1 calc R . .
C23 C 0.3933(4) 0.1042(7) 0.1852(2) 0.0301(15) Uani 1 1 d . . .
H23A H 0.4398 0.0991 0.2107 0.045 Uiso 1 1 calc R . .
H23B H 0.3605 0.183 0.1864 0.045 Uiso 1 1 calc R . .
H23C H 0.4178 0.1042 0.159 0.045 Uiso 1 1 calc R . .
Fe1 Fe 0.20765(5) -0.06128(7) 0.13467(2) 0.0097(2) Uani 1 1 d . A .
P1 P 0.32136(9) -0.03438(15) 0.18439(5) 0.0166(3) Uani 1 1 d . . .
P2 P 0.13592(10) -0.03324(14) 0.18572(5) 0.0179(3) Uani 1 1 d . . .
P3 P 0.28051(9) -0.10111(13) 0.08483(4) 0.0116(3) Uani 1 1 d . . .
P4 P 0.09511(9) -0.11246(14) 0.08697(5) 0.0159(3) Uani 1 1 d . . .
B1 B 0.1988(4) 0.1255(6) 0.11794(18) 0.0110(12) Uani 1 1 d . . .
O1 O 0.2033(3) 0.2315(4) 0.14718(12) 0.0186(9) Uani 1 1 d . A .
O2 O 0.1878(3) 0.1762(4) 0.07619(13) 0.0214(9) Uani 1 1 d . A .
HY1 H 0.212(5) -0.215(8) 0.144(3) 0.05(2) Uiso 1 1 d . . .

loop_
_atom_site_aniso_label
_atom_site_aniso_U_11
_atom_site_aniso_U_22
_atom_site_aniso_U_33
_atom_site_aniso_U_23
_atom_site_aniso_U_13
_atom_site_aniso_U_12
C1 0.037(4) 0.026(3) 0.012(3) 0.000(2) 0.002(3) 0.002(3)
C2 0.038(4) 0.027(3) 0.016(3) 0.000(3) 0.011(3) 0.007(3)
C3 0.028(3) 0.037(4) 0.038(4) 0.006(3) 0.019(3) 0.014(3)
C4 0.022(3) 0.018(3) 0.021(3) -0.001(2) 0.013(2) -0.003(2)
C5 0.025(3) 0.018(3) 0.023(3) 0.000(2) 0.009(3) 0.008(2)
C6 0.026(3) 0.021(3) 0.014(3) -0.001(2) 0.004(2) 0.005(3)
C7 0.024(3) 0.021(3) 0.021(3) -0.004(3) -0.005(2) 0.000(3)
C8 0.027(4) 0.029(4) 0.042(4) 0.002(3) -0.002(3) -0.021(3)
C9 0.018(3) 0.025(3) 0.029(3) 0.003(3) -0.005(3) 0.005(3)
C12 0.070(5) 0.009(3) 0.020(3) 0.004(2) 0.014(3) 0.010(3)
C18A 0.059(5) 0.024(3) 0.048(4) 0.007(3) 0.022(3) 0.002(3)
C20A 0.059(5) 0.024(3) 0.048(4) 0.007(3) 0.022(3) 0.002(3)
C18B 0.059(5) 0.024(3) 0.048(4) 0.007(3) 0.022(3) 0.002(3)
C20B 0.059(5) 0.024(3) 0.048(4) 0.007(3) 0.022(3) 0.002(3)
C13 0.040(4) 0.009(3) 0.020(3) 0.003(2) 0.006(3) 0.001(3)
C15A 0.068(6) 0.016(3) 0.032(4) 0.002(3) 0.010(3) 0.002(3)
C16A 0.068(6) 0.016(3) 0.032(4) 0.002(3) 0.010(3) 0.002(3)
C15B 0.068(6) 0.016(3) 0.032(4) 0.002(3) 0.010(3) 0.002(3)
C16B 0.068(6) 0.016(3) 0.032(4) 0.002(3) 0.010(3) 0.002(3)
C21 0.046(4) 0.030(4) 0.035(4) 0.013(3) 0.023(3) -0.006(3)
C22 0.033(4) 0.047(4) 0.022(3) -0.007(3) -0.011(3) 0.018(3)
C23 0.023(3) 0.043(4) 0.022(3) -0.009(3) -0.001(3) -0.011(3)
Fe1 0.0100(4) 0.0080(4) 0.0110(4) 0.0020(3) 0.0019(3) 0.0007(3)
P1 0.0166(7) 0.0203(8) 0.0112(7) -0.0007(6) -0.0016(5) 0.0046(6)
P2 0.0203(7) 0.0169(7) 0.0191(7) 0.0061(6) 0.0105(6) 0.0030(6)
P3 0.0140(7) 0.0094(7) 0.0112(6) -0.0004(5) 0.0020(5) 0.0008(5)
P4 0.0132(7) 0.0131(7) 0.0203(7) 0.0013(6) 0.0004(6) -0.0024(6)
B1 0.013(3) 0.013(3) 0.006(3) -0.005(2) 0.000(2) 0.000(2)
O1 0.038(2) 0.0059(18) 0.0138(19) -0.0021(15) 0.0096(18) 0.0008(17)
O2 0.040(3) 0.0084(19) 0.015(2) 0.0024(16) 0.0037(18) -0.0007(18)

loop_
_atom_type_symbol
_atom_type_description
_atom_type_scat_dispersion_real
_atom_type_scat_dispersion_imag
_atom_type_scat_source
C C 0.0033 0.0016 'International Tables Vol C Tables 4.2.6.8 and 6.1.1.4'
Fe Fe 0.3463 0.8444 'International Tables Vol C Tables 4.2.6.8 and 6.1.1.4'
P P 0.1023 0.0942 'International Tables Vol C Tables 4.2.6.8 and 6.1.1.4'
B B 0.0013 0.0007 'International Tables Vol C Tables 4.2.6.8 and 6.1.1.4'
O O 0.0106 0.006 'International Tables Vol C Tables 4.2.6.8 and 6.1.1.4'
H H 0 0 'International Tables Vol C Tables 4.2.6.8 and 6.1.1.4'

loop_
_geom_angle_atom_site_label_1
_geom_angle_atom_site_label_2
_geom_angle_atom_site_label_3
_geom_angle
C2 C1 P1 107.8(4)
C2 C1 H1A 110.2
P1 C1 H1A 110.2
C2 C1 H1B 110.2
P1 C1 H1B 110.2
H1A C1 H1B 108.5
C1 C2 P2 106.6(4)
C1 C2 H2A 110.4
P2 C2 H2A 110.4
C1 C2 H2B 110.4
P2 C2 H2B 110.4
H2A C2 H2B 108.6
P2 C3 H3A 109.5
P2 C3 H3B 109.5
H3A C3 H3B 109.5
P2 C3 H3C 109.5
H3A C3 H3C 109.5
H3B C3 H3C 109.5
P3 C4 H4A 109.5
P3 C4 H4B 109.5
H4A C4 H4B 109.5
P3 C4 H4C 109.5
H4A C4 H4C 109.5
H4B C4 H4C 109.5
P3 C5 H5A 109.5
P3 C5 H5B 109.5
H5A C5 H5B 109.5
P3 C5 H5C 109.5
H5A C5 H5C 109.5
H5B C5 H5C 109.5
C7 C6 P3 106.4(4)
C7 C6 H6A 110.4
P3 C6 H6A 110.4
C7 C6 H6B 110.4
P3 C6 H6B 110.4
H6A C6 H6B 108.6
C6 C7 P4 107.4(4)
C6 C7 H7A 110.2
P4 C7 H7A 110.2
C6 C7 H7B 110.2
P4 C7 H7B 110.2
H7A C7 H7B 108.5
P4 C8 H8A 109.5
P4 C8 H8B 109.5
H8A C8 H8B 109.5
P4 C8 H8C 109.5
H8A C8 H8C 109.5
H8B C8 H8C 109.5
P4 C9 H9A 109.5
P4 C9 H9B 109.5
H9A C9 H9B 109.5
P4 C9 H9C 109.5
H9A C9 H9C 109.5
H9B C9 H9C 109.5
O1 C12 C18A 112.8(6)
O1 C12 C13 105.0(4)
C18A C12 C13 120.6(6)
O1 C12 C20B 121.1(14)
C18A C12 C20B 56.1(11)
C13 C12 C20B 131.4(14)
O1 C12 C20A 102.4(6)
C18A C12 C20A 106.1(5)
C13 C12 C20A 108.5(6)
C20B C12 C20A 49.9(11)
O1 C12 C18B 87.8(13)
C18A C12 C18B 48.4(11)
C13 C12 C18B 91.2(13)
C20B C12 C18B 104.5(8)
C20A C12 C18B 154.2(11)
C12 C18A H18A 109.5
C12 C18A H18B 109.5
C12 C18A H18C 109.5
C12 C20A H20A 109.5
C12 C20A H20B 109.5
C12 C20A H20C 109.5
C12 C18B H18D 109.5
C12 C18B H18E 109.5
H18D C18B H18E 109.5
C12 C18B H18F 109.5
H18D C18B H18F 109.5
H18E C18B H18F 109.5
C12 C20B H20D 109.5
C12 C20B H20E 109.5
H20D C20B H20E 109.5
C12 C20B H20F 109.5
H20D C20B H20F 109.5
H20E C20B H20F 109.5
O2 C13 C16B 114.6(10)
O2 C13 C15A 111.5(6)
C16B C13 C15A 75.3(9)
O2 C13 C12 104.3(4)
C16B C13 C12 128.3(10)
C15A C13 C12 120.7(6)
O2 C13 C16A 103.3(6)
C16B C13 C16A 32.9(8)
C15A C13 C16A 108.2(6)
C12 C13 C16A 107.5(6)
O2 C13 C15B 99.6(9)
C16B C13 C15B 109.1(10)
C15A C13 C15B 33.9(8)
C12 C13 C15B 96.0(10)
C16A C13 C15B 141.6(9)
C13 C15A H15A 109.5
C13 C15A H15B 109.5
C13 C15A H15C 109.5
C13 C16A H16A 109.5
C13 C16A H16B 109.5
C13 C16A H16C 109.5
C13 C15B H15D 109.5
C13 C15B H15E 109.5
H15D C15B H15E 109.5
C13 C15B H15F 109.5
H15D C15B H15F 109.5
H15E C15B H15F 109.5
C13 C16B H16D 109.5
C13 C16B H16E 109.5
H16D C16B H16E 109.5
C13 C16B H16F 109.5
H16D C16B H16F 109.5
H16E C16B H16F 109.5
P2 C21 H21A 109.5
P2 C21 H21B 109.5
H21A C21 H21B 109.5
P2 C21 H21C 109.5
H21A C21 H21C 109.5
H21B C21 H21C 109.5
P1 C22 H22A 109.5
P1 C22 H22B 109.5
H22A C22 H22B 109.5
P1 C22 H22C 109.5
H22A C22 H22C 109.5
H22B C22 H22C 109.5
P1 C23 H23A 109.5
P1 C23 H23B 109.5
H23A C23 H23B 109.5
P1 C23 H23C 109.5
H23A C23 H23C 109.5
H23B C23 H23C 109.5
B1 Fe1 P2 92.45(17)
B1 Fe1 P3 90.97(17)
P2 Fe1 P3 176.57(7)
B1 Fe1 P1 93.95(17)
P2 Fe1 P1 85.79(6)
P3 Fe1 P1 93.74(6)
B1 Fe1 P4 92.99(17)
P2 Fe1 P4 94.02(6)
P3 Fe1 P4 86.03(6)
P1 Fe1 P4 173.06(7)
B1 Fe1 HY1 175(3)
P2 Fe1 HY1 91(3)
P3 Fe1 HY1 86(3)
P1 Fe1 HY1 90(3)
P4 Fe1 HY1 83(3)
C22 P1 C23 99.0(3)
C22 P1 C1 100.3(3)
C23 P1 C1 99.9(3)
C22 P1 Fe1 120.1(2)
C23 P1 Fe1 122.5(2)
C1 P1 Fe1 111.1(2)
C3 P2 C21 99.8(3)
C3 P2 C2 100.8(3)
C21 P2 C2 99.7(3)
C3 P2 Fe1 124.9(2)
C21 P2 Fe1 118.1(2)
C2 P2 Fe1 109.7(2)
C4 P3 C5 99.0(3)
C4 P3 C6 101.0(3)
C5 P3 C6 100.6(3)
C4 P3 Fe1 124.04(19)
C5 P3 Fe1 118.8(2)
C6 P3 Fe1 109.71(19)
C8 P4 C9 98.6(3)
C8 P4 C7 99.9(3)
C9 P4 C7 100.5(3)
C8 P4 Fe1 120.5(2)
C9 P4 Fe1 122.7(2)
C7 P4 Fe1 110.7(2)
O2 B1 O1 107.0(5)
O2 B1 Fe1 127.0(4)
O1 B1 Fe1 126.0(4)
C12 O1 B1 110.4(4)
B1 O2 C13 111.5(4)

loop_
_geom_bond_atom_site_label_1
_geom_bond_atom_site_label_2
_geom_bond_distance
C1 C2 1.522(9)
C1 P1 1.855(6)
C1 H1A 0.99
C1 H1B 0.99
C2 P2 1.851(7)
C2 H2A 0.99
C2 H2B 0.99
C3 P2 1.826(6)
C3 H3A 0.98
C3 H3B 0.98
C3 H3C 0.98
C4 P3 1.838(6)
C4 H4A 0.98
C4 H4B 0.98
C4 H4C 0.98
C5 P3 1.841(6)
C5 H5A 0.98
C5 H5B 0.98
C5 H5C 0.98
C6 C7 1.532(9)
C6 P3 1.847(6)
C6 H6A 0.99
C6 H6B 0.99
C7 P4 1.847(6)
C7 H7A 0.99
C7 H7B 0.99
C8 P4 1.828(6)
C8 H8A 0.98
C8 H8B 0.98
C8 H8C 0.98
C9 P4 1.836(6)
C9 H9A 0.98
C9 H9B 0.98
C9 H9C 0.98
C12 O1 1.430(7)
C12 C18A 1.508(7)
C12 C13 1.532(8)
C12 C20B 1.535(10)
C12 C20A 1.579(8)
C12 C18B 1.582(10)
C18A H18A 0.98
C18A H18B 0.98
C18A H18C 0.98
C20A H20A 0.98
C20A H20B 0.98
C20A H20C 0.98
C18B H18D 0.98
C18B H18E 0.98
C18B H18F 0.98
C20B H20D 0.98
C20B H20E 0.98
C20B H20F 0.98
C13 O2 1.442(7)
C13 C16B 1.477(19)
C13 C15A 1.512(7)
C13 C16A 1.552(6)
C13 C15B 1.561(9)
C15A H15A 0.98
C15A H15B 0.98
C15A H15C 0.98
C16A H16A 0.98
C16A H16B 0.98
C16A H16C 0.98
C15B H15D 0.98
C15B H15E 0.98
C15B H15F 0.98
C16B H16D 0.98
C16B H16E 0.98
C16B H16F 0.98
C21 P2 1.842(6)
C21 H21A 0.98
C21 H21B 0.98
C21 H21C 0.98
C22 P1 1.836(7)
C22 H22A 0.98
C22 H22B 0.98
C22 H22C 0.98
C23 P1 1.842(7)
C23 H23A 0.98
C23 H23B 0.98
C23 H23C 0.98
Fe1 B1 2.024(6)
Fe1 P2 2.1626(16)
Fe1 P3 2.1633(16)
Fe1 P1 2.1647(16)
Fe1 P4 2.1650(16)
Fe1 HY1 1.63(8)
B1 O2 1.399(7)
B1 O1 1.436(7)
